data_2234900
loop_
_publ_author_name
'Azadbakht, Reza'
'Hadadzadeh, Hassan'
'Amiri Rudbari, Hadi'

_publ_section_title
;
 Bis(triethylammonium) tetrachloridocobaltate(II)
;
_journal_coeditor_code BG2461
_journal_issue 6
_journal_name_full 'Acta Crystallographica Section E'
_journal_page_first m859
_journal_paper_doi 10.1107/S1600536812022441
_journal_volume 68
_journal_year 2012
_chemical_formula_iupac '(C6 H16 N)2 [Co Cl4]'
_chemical_formula_moiety '2(C6 H16 N +), Cl4 Co 2-'
_chemical_formula_sum 'C12 H32 Cl4 Co N2'
_chemical_formula_weight 405.13
_chemical_name_systematic
;
Bis(triethylammonium) tetrachloridocobaltate(II)
;
_space_group_IT_number 61
_symmetry_cell_setting orthorhombic
_symmetry_space_group_name_Hall '-P 2ac 2ab'
_symmetry_space_group_name_H-M 'P b c a'
_atom_sites_solution_hydrogens geom
_atom_sites_solution_primary direct
_atom_sites_solution_secondary difmap
_audit_creation_method SHELXL-97
_cell_angle_alpha 90.00
_cell_angle_beta 90.00
_cell_angle_gamma 90.00
_cell_formula_units_Z 8
_cell_length_a 11.981(5)
_cell_length_b 13.226(5)
_cell_length_c 25.946(10)
_cell_measurement_reflns_used 3697
_cell_measurement_temperature 296(2)
_cell_measurement_theta_max 19.19
_cell_measurement_theta_min 2.31
_cell_volume 4111(3)
_computing_cell_refinement 'SAINT (Bruker, 2007)'
_computing_data_collection 'APEX2 (Bruker, 2007)'
_computing_data_reduction 'SAINT (Bruker, 2007)'
_computing_molecular_graphics 'XP in SHELXTL (Sheldrick, 2008)'
_computing_publication_material 'SHELXTL (Sheldrick, 2008)'
_computing_structure_refinement 'SHELXL97 (Sheldrick, 2008)'
_computing_structure_solution 'SHELXS97 (Sheldrick, 2008)'
_diffrn_ambient_temperature 296(2)
_diffrn_measured_fraction_theta_full 0.997
_diffrn_measured_fraction_theta_max 0.997
_diffrn_measurement_device_type 'Bruker APEXII CCD'
_diffrn_measurement_method '\f and \w scans'
_diffrn_radiation_monochromator graphite
_diffrn_radiation_source 'fine-focus sealed tube'
_diffrn_radiation_type MoK\a
_diffrn_radiation_wavelength 0.71073
_diffrn_reflns_av_R_equivalents 0.1167
_diffrn_reflns_av_sigmaI/netI 0.0765
_diffrn_reflns_limit_h_max 12
_diffrn_reflns_limit_h_min -14
_diffrn_reflns_limit_k_max 16
_diffrn_reflns_limit_k_min -16
_diffrn_reflns_limit_l_max 32
_diffrn_reflns_limit_l_min -32
_diffrn_reflns_number 42005
_diffrn_reflns_theta_full 26.14
_diffrn_reflns_theta_max 26.14
_diffrn_reflns_theta_min 1.57
_exptl_absorpt_coefficient_mu 1.346
_exptl_absorpt_correction_T_max 0.7453
_exptl_absorpt_correction_T_min 0.6613
_exptl_absorpt_correction_type multi-scan
_exptl_absorpt_process_details '(SADABS; Bruker, 2007)'
_exptl_crystal_colour green
_exptl_crystal_density_diffrn 1.309
_exptl_crystal_density_method 'not measured'
_exptl_crystal_description irregular
_exptl_crystal_F_000 1704
_exptl_crystal_size_max 0.18
_exptl_crystal_size_mid 0.14
_exptl_crystal_size_min 0.13
_refine_diff_density_max 0.450
_refine_diff_density_min -0.505
_refine_ls_extinction_method none
_refine_ls_goodness_of_fit_ref 1.000
_refine_ls_hydrogen_treatment mixed
_refine_ls_matrix_type full
_refine_ls_number_parameters 180
_refine_ls_number_reflns 4090
_refine_ls_number_restraints 1
_refine_ls_restrained_S_all 1.012
_refine_ls_R_factor_all 0.1367
_refine_ls_R_factor_gt 0.0518
_refine_ls_shift/su_max 0.000
_refine_ls_shift/su_mean 0.000
_refine_ls_structure_factor_coef Fsqd
_refine_ls_weighting_details 'calc w=1/[\s^2^(Fo^2^)+(0.0298P)^2^+6.2054P] where P=(Fo^2^+2Fc^2^)/3'
_refine_ls_weighting_scheme calc
_refine_ls_wR_factor_gt 0.0904
_refine_ls_wR_factor_ref 0.1189
_reflns_number_gt 2078
_reflns_number_total 4090
_reflns_threshold_expression I>2\s(I)
_cod_data_source_file bg2461.cif
_cod_data_source_block I
_cod_original_cell_volume 4112(3)
_cod_original_sg_symbol_Hall '-P 2ac 2ab '
_cod_database_code 2234900
_cod_database_fobs_code 2234900

loop_
_symmetry_equiv_pos_as_xyz
'x, y, z'
'x+1/2, -y+1/2, -z'
'-x, y+1/2, -z+1/2'
'-x+1/2, -y, z+1/2'
'-x, -y, -z'
'-x-1/2, y-1/2, z'
'x, -y-1/2, z-1/2'
'x-1/2, y, -z-1/2'

loop_
_atom_site_type_symbol
_atom_site_label
_atom_site_fract_x
_atom_site_fract_y
_atom_site_fract_z
_atom_site_U_iso_or_equiv
_atom_site_adp_type
_atom_site_calc_flag
_atom_site_refinement_flags
_atom_site_occupancy
_atom_site_symmetry_multiplicity
Co Co 0.05270(5) 0.21711(5) 0.12639(2) 0.0501(2) Uani d . 1 1
Cl Cl1 -0.02174(14) 0.34750(11) 0.08048(6) 0.0963(6) Uani d . 1 1
Cl Cl2 -0.06848(12) 0.08799(10) 0.12358(5) 0.0758(4) Uani d . 1 1
Cl Cl4 0.08198(12) 0.25981(12) 0.21063(5) 0.0840(5) Uani d . 1 1
Cl Cl3 0.21929(11) 0.17851(12) 0.09060(5) 0.0786(4) Uani d . 1 1
N N1 0.2550(4) 0.4391(4) 0.23571(17) 0.0634(12) Uani d . 1 1
N N2 0.1187(4) 0.3092(3) -0.02326(17) 0.0593(12) Uani d . 1 1
C C2 0.3882(5) 0.3716(5) 0.1714(2) 0.106(2) Uani d . 1 1
H H2A 0.4369 0.3915 0.1438 0.159 Uiso calc R 1 1
H H2B 0.3332 0.3252 0.1585 0.159 Uiso calc R 1 1
H H2C 0.4310 0.3393 0.1980 0.159 Uiso calc R 1 1
C C1 0.3327(6) 0.4609(5) 0.1925(2) 0.098(2) Uani d . 1 1
H H1A 0.2913 0.4938 0.1651 0.118 Uiso calc R 1 1
H H1B 0.3891 0.5080 0.2044 0.118 Uiso calc R 1 1
C C3 0.3132(5) 0.4070(6) 0.2830(2) 0.106(2) Uani d . 1 1
H H3A 0.3725 0.3609 0.2734 0.127 Uiso calc R 1 1
H H3B 0.3478 0.4660 0.2985 0.127 Uiso calc R 1 1
C C4 0.2438(5) 0.3579(5) 0.3221(2) 0.099(2) Uani d . 1 1
H H4A 0.2892 0.3396 0.3511 0.149 Uiso calc R 1 1
H H4B 0.2104 0.2982 0.3078 0.149 Uiso calc R 1 1
H H4C 0.1862 0.4036 0.3331 0.149 Uiso calc R 1 1
C C6 0.1254(8) 0.5774(8) 0.2169(4) 0.207(6) Uani d D 1 1
H H6A 0.0886 0.6314 0.2349 0.311 Uiso calc R 1 1
H H6B 0.0705 0.5342 0.2013 0.311 Uiso calc R 1 1
H H6C 0.1727 0.6051 0.1906 0.311 Uiso calc R 1 1
C C5 0.1830(8) 0.5274(7) 0.2479(4) 0.188(5) Uani d D 1 1
H H5A 0.1314 0.5041 0.2742 0.225 Uiso calc R 1 1
H H5B 0.2315 0.5760 0.2647 0.225 Uiso calc R 1 1
C C10 0.2315(6) 0.4566(4) 0.0047(3) 0.121(3) Uani d . 1 1
H H10A 0.3066 0.4816 0.0066 0.182 Uiso calc R 1 1
H H10B 0.2003 0.4532 0.0387 0.182 Uiso calc R 1 1
H H10C 0.1874 0.5013 -0.0161 0.182 Uiso calc R 1 1
C C9 0.2319(5) 0.3537(5) -0.0188(2) 0.0868(18) Uani d . 1 1
H H9A 0.2651 0.3575 -0.0528 0.104 Uiso calc R 1 1
H H9B 0.2780 0.3093 0.0020 0.104 Uiso calc R 1 1
C C7 0.1263(5) 0.2003(4) -0.0402(2) 0.0769(17) Uani d . 1 1
H H7A 0.1468 0.1980 -0.0764 0.092 Uiso calc R 1 1
H H7B 0.1847 0.1669 -0.0207 0.092 Uiso calc R 1 1
C C8 0.0190(5) 0.1446(4) -0.0327(2) 0.095(2) Uani d . 1 1
H H8A 0.0279 0.0758 -0.0437 0.143 Uiso calc R 1 1
H H8B -0.0386 0.1763 -0.0527 0.143 Uiso calc R 1 1
H H8C -0.0011 0.1460 0.0031 0.143 Uiso calc R 1 1
C C12 0.0734(7) 0.3786(5) -0.1106(2) 0.137(3) Uani d . 1 1
H H12A 0.0194 0.4182 -0.1291 0.206 Uiso calc R 1 1
H H12B 0.0776 0.3122 -0.1254 0.206 Uiso calc R 1 1
H H12C 0.1451 0.4107 -0.1128 0.206 Uiso calc R 1 1
C C11 0.0390(5) 0.3705(4) -0.0550(2) 0.0858(18) Uani d . 1 1
H H11A 0.0336 0.4379 -0.0405 0.103 Uiso calc R 1 1
H H11B -0.0344 0.3398 -0.0532 0.103 Uiso calc R 1 1
H H2 0.089(3) 0.310(3) 0.0084(17) 0.052(14) Uiso d . 1 1
H H1 0.212(4) 0.394(4) 0.2253(18) 0.055(17) Uiso d . 1 1

loop_
_atom_site_aniso_label
_atom_site_aniso_U_11
_atom_site_aniso_U_22
_atom_site_aniso_U_33
_atom_site_aniso_U_12
_atom_site_aniso_U_13
_atom_site_aniso_U_23
Co 0.0547(4) 0.0482(4) 0.0476(3) -0.0002(3) 0.0041(3) -0.0008(3)
Cl1 0.1149(13) 0.0708(10) 0.1032(12) 0.0411(9) 0.0525(10) 0.0382(9)
Cl2 0.0832(10) 0.0699(9) 0.0741(9) -0.0231(8) -0.0188(8) 0.0107(7)
Cl4 0.0758(9) 0.1138(12) 0.0623(8) -0.0229(9) 0.0088(7) -0.0328(8)
Cl3 0.0671(9) 0.0994(11) 0.0693(9) 0.0168(8) 0.0126(7) -0.0066(8)
N1 0.064(3) 0.067(3) 0.059(3) 0.001(3) 0.015(3) 0.003(2)
N2 0.067(3) 0.057(3) 0.053(3) 0.008(2) 0.020(2) 0.005(2)
C2 0.116(5) 0.098(5) 0.104(5) -0.016(4) 0.050(4) -0.020(4)
C1 0.116(5) 0.089(5) 0.091(4) -0.009(4) 0.053(4) 0.002(4)
C3 0.079(4) 0.166(7) 0.072(4) -0.027(5) -0.013(4) -0.005(4)
C4 0.088(4) 0.143(6) 0.066(4) -0.001(4) -0.009(4) 0.022(4)
C6 0.188(10) 0.214(11) 0.220(11) 0.125(9) 0.093(8) 0.125(9)
C5 0.222(11) 0.164(8) 0.178(9) 0.113(8) 0.118(8) 0.064(7)
C10 0.103(5) 0.063(4) 0.199(8) -0.020(4) 0.031(5) -0.003(5)
C9 0.067(4) 0.084(5) 0.109(5) 0.001(3) 0.027(4) 0.026(4)
C7 0.099(5) 0.067(4) 0.065(3) 0.029(3) 0.012(3) 0.001(3)
C8 0.118(5) 0.077(4) 0.091(4) -0.010(4) -0.013(4) -0.013(4)
C12 0.220(9) 0.112(6) 0.080(5) 0.032(6) -0.019(5) 0.036(4)
C11 0.088(4) 0.062(4) 0.107(5) 0.023(3) 0.003(4) 0.017(3)

loop_
_atom_type_symbol
_atom_type_description
_atom_type_scat_dispersion_real
_atom_type_scat_dispersion_imag
_atom_type_scat_source
C C 0.0033 0.0016 'International Tables Vol C Tables 4.2.6.8 and 6.1.1.4'
H H 0.0000 0.0000 'International Tables Vol C Tables 4.2.6.8 and 6.1.1.4'
N N 0.0061 0.0033 'International Tables Vol C Tables 4.2.6.8 and 6.1.1.4'
Cl Cl 0.1484 0.1585 'International Tables Vol C Tables 4.2.6.8 and 6.1.1.4'
Co Co 0.3494 0.9721 'International Tables Vol C Tables 4.2.6.8 and 6.1.1.4'

loop_
_geom_angle_atom_site_label_1
_geom_angle_atom_site_label_2
_geom_angle_atom_site_label_3
_geom_angle
Cl2 Co Cl3 112.73(7)
Cl2 Co Cl1 107.82(7)
Cl3 Co Cl1 107.58(6)
Cl2 Co Cl4 108.58(6)
Cl3 Co Cl4 108.26(6)
Cl1 Co Cl4 111.92(7)
C3 N1 C1 112.8(5)
C3 N1 C5 108.9(6)
C1 N1 C5 111.8(5)
C3 N1 H1 111(3)
C1 N1 H1 106(3)
C5 N1 H1 106(3)
C9 N2 C11 114.3(4)
C9 N2 C7 110.2(4)
C11 N2 C7 113.2(4)
C9 N2 H2 107(3)
C11 N2 H2 104(3)
C7 N2 H2 107(3)
C1 C2 H2A 109.5
C1 C2 H2B 109.5
H2A C2 H2B 109.5
C1 C2 H2C 109.5
H2A C2 H2C 109.5
H2B C2 H2C 109.5
C2 C1 N1 114.3(5)
C2 C1 H1A 108.7
N1 C1 H1A 108.7
C2 C1 H1B 108.7
N1 C1 H1B 108.7
H1A C1 H1B 107.6
C4 C3 N1 115.8(5)
C4 C3 H3A 108.3
N1 C3 H3A 108.3
C4 C3 H3B 108.3
N1 C3 H3B 108.3
H3A C3 H3B 107.4
C3 C4 H4A 109.5
C3 C4 H4B 109.5
H4A C4 H4B 109.5
C3 C4 H4C 109.5
H4A C4 H4C 109.5
H4B C4 H4C 109.5
C5 C6 H6A 109.5
C5 C6 H6B 109.5
H6A C6 H6B 109.5
C5 C6 H6C 109.5
H6A C6 H6C 109.5
H6B C6 H6C 109.5
C6 C5 N1 126.8(9)
C6 C5 H5A 105.6
N1 C5 H5A 105.6
C6 C5 H5B 105.6
N1 C5 H5B 105.6
H5A C5 H5B 106.1
C9 C10 H10A 109.5
C9 C10 H10B 109.5
H10A C10 H10B 109.5
C9 C10 H10C 109.5
H10A C10 H10C 109.5
H10B C10 H10C 109.5
N2 C9 C10 113.0(5)
N2 C9 H9A 109.0
C10 C9 H9A 109.0
N2 C9 H9B 109.0
C10 C9 H9B 109.0
H9A C9 H9B 107.8
C8 C7 N2 112.4(4)
C8 C7 H7A 109.1
N2 C7 H7A 109.1
C8 C7 H7B 109.1
N2 C7 H7B 109.1
H7A C7 H7B 107.9
C7 C8 H8A 109.5
C7 C8 H8B 109.5
H8A C8 H8B 109.5
C7 C8 H8C 109.5
H8A C8 H8C 109.5
H8B C8 H8C 109.5
C11 C12 H12A 109.5
C11 C12 H12B 109.5
H12A C12 H12B 109.5
C11 C12 H12C 109.5
H12A C12 H12C 109.5
H12B C12 H12C 109.5
N2 C11 C12 113.1(5)
N2 C11 H11A 109.0
C12 C11 H11A 109.0
N2 C11 H11B 109.0
C12 C11 H11B 109.0
H11A C11 H11B 107.8

loop_
_geom_bond_atom_site_label_1
_geom_bond_atom_site_label_2
_geom_bond_distance
Co Cl2 2.2428(15)
Co Cl3 2.2597(16)
Co Cl1 2.2778(16)
Co Cl4 2.2847(16)
N1 C3 1.474(7)
N1 C1 1.486(6)
N1 C5 1.486(8)
N1 H1 0.84(4)
N2 C9 1.483(7)
N2 C11 1.498(6)
N2 C7 1.508(6)
N2 H2 0.90(4)
C2 C1 1.462(7)
C2 H2A 0.9600
C2 H2B 0.9600
C2 H2C 0.9600
C1 H1A 0.9700
C1 H1B 0.9700
C3 C4 1.464(7)
C3 H3A 0.9700
C3 H3B 0.9700
C4 H4A 0.9600
C4 H4B 0.9600
C4 H4C 0.9600
C6 C5 1.250(9)
C6 H6A 0.9600
C6 H6B 0.9600
C6 H6C 0.9600
C5 H5A 0.9700
C5 H5B 0.9700
C10 C9 1.492(8)
C10 H10A 0.9600
C10 H10B 0.9600
C10 H10C 0.9600
C9 H9A 0.9700
C9 H9B 0.9700
C7 C8 1.494(7)
C7 H7A 0.9700
C7 H7B 0.9700
C8 H8A 0.9600
C8 H8B 0.9600
C8 H8C 0.9600
C12 C11 1.503(8)
C12 H12A 0.9600
C12 H12B 0.9600
C12 H12C 0.9600
C11 H11A 0.9700
C11 H11B 0.9700

loop_
_geom_hbond_atom_site_label_D
_geom_hbond_atom_site_label_H
_geom_hbond_atom_site_label_A
_geom_hbond_distance_DH
_geom_hbond_distance_HA
_geom_hbond_distance_DA
_geom_hbond_angle_DHA
N1 H1 Cl4 0.84(4) 2.39(5) 3.216(6) 170(4)
N2 H2 Cl1 0.90(4) 2.34(4) 3.214(5) 163(4)

loop_
_geom_torsion_atom_site_label_1
_geom_torsion_atom_site_label_2
_geom_torsion_atom_site_label_3
_geom_torsion_atom_site_label_4
_geom_torsion
C3 N1 C1 C2 69.4(8)
C5 N1 C1 C2 -167.5(7)
C1 N1 C3 C4 -163.6(6)
C5 N1 C3 C4 71.6(8)
C3 N1 C5 C6 176.5(11)
C1 N1 C5 C6 51.2(14)
C11 N2 C9 C10 59.1(7)
C7 N2 C9 C10 -172.1(5)
C9 N2 C7 C8 165.6(5)
C11 N2 C7 C8 -65.0(6)
C9 N2 C11 C12 64.2(7)
C7 N2 C11 C12 -63.1(6)
